data_7717546
loop_
_publ_author_name
'Risi, Matthew C.'
'Stj&#xe4;rnhage, Julia'
'Henderson, William'
'Lane, Joseph R.'
'Hartinger, Christian G.'
'Saunders, Graham C.'

_publ_section_title
;
 The coordination chemistry and anticancer activity of
 organo-ruthenium(II), -iridium(III) and -rhodium(III) complexes with
 sulfonyl-substituted thiourea ligands.
;
_journal_name_full 'Dalton transactions (Cambridge, England : 2003)'
_journal_paper_doi 10.1039/d4dt02733g
_journal_year 2024
_chemical_formula_moiety 'C19 H25 Cl N2 O2 Ru S2'
_chemical_formula_sum 'C19 H25 Cl N2 O2 Ru S2'
_chemical_formula_weight 514.07
_space_group_crystal_system triclinic
_space_group_IT_number 2
_space_group_name_Hall '-P 1'
_space_group_name_H-M_alt 'P -1'
_symmetry_Int_Tables_number 2
_atom_sites_solution_primary iterative
_audit_creation_date 2024-10-15
_audit_creation_method
;
Olex2 1.5
(compiled 2023.08.24 svn.re1ec1418 for OlexSys, GUI svn.r6817)
;
_audit_update_record
;
2024-10-25 deposited with the CCDC.	2024-11-13 downloaded from the CCDC.
;
_cell_angle_alpha 103.603(2)
_cell_angle_beta 92.669(2)
_cell_angle_gamma 100.473(2)
_cell_formula_units_Z 2
_cell_length_a 7.10950(10)
_cell_length_b 10.2048(2)
_cell_length_c 14.9475(3)
_cell_measurement_reflns_used 19737
_cell_measurement_temperature 99.9(6)
_cell_measurement_theta_max 73.8190
_cell_measurement_theta_min 3.0350
_cell_volume 1031.94(3)
_computing_cell_refinement 'CrysAlisPro 1.171.40.84a (Rigaku OD, 2020)'
_computing_data_collection 'CrysAlisPro 1.171.40.84a (Rigaku OD, 2020)'
_computing_data_reduction 'CrysAlisPro 1.171.40.84a (Rigaku OD, 2020)'
_computing_molecular_graphics 'Olex2 1.5 (Dolomanov et al., 2009)'
_computing_publication_material 'Olex2 1.5 (Dolomanov et al., 2009)'
_computing_structure_refinement 'olex2.refine 1.5 (Bourhis et al., 2015)'
_computing_structure_solution 'olex2.solve 1.5 (Bourhis et al., 2015)'
_diffrn_ambient_environment N~2~
_diffrn_ambient_temperature 99.9(6)
_diffrn_detector 'Hybrid Pixel Array Detector'
_diffrn_detector_area_resol_mean 5.8140
_diffrn_detector_type 'Pilatus 200K'
_diffrn_measured_fraction_theta_full 0.9749
_diffrn_measured_fraction_theta_max 0.9749
_diffrn_measurement_details
;
List of Runs (angles in degrees, time in seconds):

  # Type    Start    End  Width  t~exp~   \w     \q     \k     \f   Frames
#--------------------------------------------------------------------------
  1  \w     23.00  98.00   0.50    0.10    --   47.23  19.00 -30.00  150
  2  \w     79.00 130.00   0.50    0.10    --   47.23   7.00-134.00  102
  3  \w     29.00  56.00   0.50    0.10    --   47.23   7.00-134.00   54
  4  \w     27.00  59.00   0.50    0.10    --   47.23  57.00 -90.00   64
  5  \w    -18.00  24.00   0.50    0.10    --   47.23  -7.00  49.00   84
  6  \w     40.00  67.00   0.50    0.20    --  100.91 -77.00  60.00   54
  7  \w     74.00 102.00   0.50    0.20    --  100.91 -77.00 150.00   56
  8  \w     30.00  65.00   0.50    0.20    --  100.91 -77.00 150.00   70
  9  \w     74.00 104.00   0.50    0.20    --  100.91 -77.00  60.00   60
 10  \w     34.00  84.00   0.50    0.20    --  100.91 -77.00 -90.00  100
 11  \w     28.00  69.00   0.50    0.20    --  100.91 -61.00 -90.00   82
 12  \w     74.00 105.00   0.50    0.20    --  100.91 -77.00-180.00   62
 13  \w     26.00  69.00   0.50    0.20    --  100.91 -77.00-180.00   86
 14  \w     28.00  53.00   0.50    0.20    --  100.91 -61.00-150.00   50
 15  \w     24.00  49.00   0.50    0.20    --  100.91 -45.00-150.00   50
 16  \w      6.00  43.00   0.50    0.10    --   47.23 -38.00 -60.00   74
 17  \w     24.00  49.00   0.50    0.20    --  100.91 -45.00 150.00   50
 18  \w     20.00  83.00   0.50    0.20    --  100.91   0.00  30.00  126
 19  \w     34.00  60.00   0.50    0.10    --   62.00  80.00 -59.26   52
 20  \w     46.00  72.00   0.50    0.10    --   74.00  80.00  51.61   52
 21  \w     44.00  70.00   0.50    0.10    --   70.00  79.00 129.50   52
 22  \w     38.00  72.00   0.50    0.10    --   66.00  80.00 103.28   68
 23  \w     30.00  62.00   0.50    0.10    --   58.00  79.00  57.30   64
 24  \w     34.00  65.00   0.50    0.10    --   58.00  78.00   7.64   62
 25  \w     74.00 172.00   0.50    0.20    --  100.91  77.00  60.00  196
 26  \w     76.00 147.00   0.50    0.20    --  100.91  77.00-150.00  142
 27  \w     36.00  62.00   0.50    0.10    --   62.00  77.00-178.82   52
 28  \w     41.00  67.00   0.50    0.10    --   66.00  76.00-163.31   52
 29  \w     32.00  57.00   0.50    0.10    --   58.00  77.00 -99.05   50
 30  \w     83.00 121.00   0.50    0.20    --  100.91  61.00-150.00   76
 31  \w     32.00  58.00   0.50    0.20    --  100.91   7.00-134.00   52
 32  \w    125.00 176.00   0.50    0.20    --  100.91   7.00-134.00  102
 33  \w     91.00 143.00   0.50    0.20    --  100.91  61.00  60.00  104
 34  \w     79.00 138.00   0.50    0.20    --  100.91  61.00 120.00  118
 35  \w     87.00 169.00   0.50    0.20    --  100.91   0.00  30.00  164
 36  \w      8.00  33.00   0.50    0.10    --   42.00  93.00  -4.77   50
 37  \w     13.00  38.00   0.50    0.10    --   46.00  91.00 -65.02   50
 38  \w     16.00  41.00   0.50    0.10    --   50.00  92.00-145.62   50
 39  \w     16.00  41.00   0.50    0.10    --   50.00  92.00 -46.77   50
 40  \w     17.00  42.00   0.50    0.10    --   50.00  90.00  -9.29   50
 41  \w     17.00  42.00   0.50    0.10    --   50.00  90.00  81.68   50
 42  \w     13.00  38.00   0.50    0.10    --   46.00  91.00 156.24   50
 43  \w     17.00  42.00   0.50    0.10    --   50.00  90.00 165.76   50
 44  \w    -57.00 -26.00   0.50    0.10    --  -47.23 -60.00 -77.25   62
 45  \w    -54.00 -26.00   0.50    0.10    --  -47.23 -38.00 -60.00   56
 46  \w    -87.00 -60.00   0.50    0.10    --  -47.23 -38.00 -60.00   54
 47  \w   -127.00 -71.00   0.50    0.10    --  -47.23  -7.00  49.00  112
 48  \w    -66.00  -7.00   0.50    0.10    --  -47.23  -7.00  49.00  118
 49  \w    -19.00   7.00   0.50    0.10    --  -47.23   7.00-134.00   52
 50  \w    -53.00 -26.00   0.50    0.10    --  -47.23 -57.00  90.00   54
 51  \w    -61.00 -26.00   0.50    0.10    --  -47.23 -57.00 150.00   70
 52  \w   -120.00 -95.00   0.50    0.10    --  -47.23 -57.00  90.00   50
 53  \w   -115.00 -90.00   0.50    0.20    --  -90.25  -7.00  49.00   50
 54  \w    -93.00 -63.00   0.50    0.20    --  -90.25 -78.00 -65.62   60
 55  \w   -116.00 -62.00   0.50    0.20    --  -90.25 -80.00 -73.81  108
 56  \w   -167.00-125.00   0.50    0.20    --  -90.25 -80.00 -73.81   84
 57  \w   -153.00-121.00   0.50    0.20    --  -78.00 -78.00  35.91   64
 58  \w    -76.00 -51.00   0.50    0.20    --  -78.00 -78.00 -62.53   50
 59  \w    -75.00 -50.00   0.50    0.20    --  -78.00 -78.00  35.91   50
 60  \w   -109.00 -63.00   0.50    0.20    --  -90.25 -77.00  30.00   92
 61  \w    -80.00 -46.00   0.50    0.20    --  -74.00 -79.00 157.98   68
 62  \w   -154.00-105.00   0.50    0.20    --  -90.25 -77.00  53.54   98
 63  \w   -157.00-121.00   0.50    0.20    --  -90.25 -77.00  30.00   72
 64  \w   -166.00-120.00   0.50    0.20    --  -90.25 -77.00 -30.00   92
 65  \w    -96.00 -63.00   0.50    0.20    --  -90.25 -77.00-120.00   66
 66  \w    -81.00 -55.00   0.50    0.20    --  -82.00 -77.00-153.24   52
 67  \w   -116.00 -91.00   0.50    0.20    --  -82.00 -77.00-153.24   50
 68  \w   -144.00-119.00   0.50    0.20    --  -90.25 -77.00-120.00   50
 69  \w    -94.00 -65.00   0.50    0.20    --  -90.25 -77.00 -30.00   58
 70  \w   -108.00 -63.00   0.50    0.20    --  -90.25 -77.00 -90.00   90
 71  \w    -90.00 -65.00   0.50    0.20    --  -90.25 -77.00-150.00   50
 72  \w   -148.00-102.00   0.50    0.20    --  -90.25 -77.00-150.00   92
 73  \w   -166.00 -65.00   0.50    0.20    --  -90.25 -76.00 -17.73  202
 74  \w    -77.00 -52.00   0.50    0.20    --  -78.00 -76.00-172.85   50
 75  \w   -128.00 -63.00   0.50    0.20    --  -90.25 -77.00   0.00  130
 76  \w    -83.00 -58.00   0.50    0.20    --  -82.00 -75.00-114.39   50
 77  \w    -68.00 -43.00   0.50    0.20    --  -70.00 -76.00-136.88   50
 78  \w    -95.00 -63.00   0.50    0.20    --  -90.25 -77.00  53.54   64
 79  \w   -131.00 -64.00   0.50    0.20    --  -90.25 -77.00 150.00  134
 80  \w    -93.00 -60.00   0.50    0.20    --  -86.00 -75.00 126.53   66
 81  \w    -92.00 -66.00   0.50    0.20    --  -90.25 -74.00 108.16   52
 82  \w    -78.00 -53.00   0.50    0.20    --  -78.00 -76.00 141.08   50
 83  \w   -165.00 -66.00   0.50    0.20    --  -90.25 -75.00 166.82  198
 84  \w   -156.00-114.00   0.50    0.20    --  -90.25 -74.00  66.34   84
 85  \w    -91.00 -66.00   0.50    0.20    --  -90.25 -74.00  66.34   50
 86  \w    -78.00 -53.00   0.50    0.20    --  -78.00 -72.00  58.19   50
 87  \w   -102.00 -66.00   0.50    0.20    --  -90.25 -71.00   4.80   72
 88  \w    -93.00 -64.00   0.50    0.20    --  -90.25 -74.00 -55.05   58
 89  \w    -71.00 -46.00   0.50    0.20    --  -70.00 -73.00-167.23   50
 90  \w    -69.00 -44.00   0.50    0.20    --  -70.00 -75.00 -43.00   50
 91  \w    -76.00 -51.00   0.50    0.20    --  -74.00 -68.00 -12.49   50
 92  \w    -84.00 -59.00   0.50    0.20    --  -82.00 -66.00  71.86   50
 93  \w    -98.00 -67.00   0.50    0.20    --  -90.25 -67.00 111.69   62
 94  \w   -124.00 -67.00   0.50    0.20    --  -90.25 -70.00 174.82  114
 95  \w   -162.00-133.00   0.50    0.20    --  -90.25 -67.00 111.69   58
 96  \w    -40.00 -13.00   0.50    0.20    --  -90.25  -7.00  49.00   54
 97  \w     44.00  97.00   0.50    0.10    --   47.23-125.00 -30.00  106
 98  \w     25.00 106.00   0.50    0.20    --  100.91-111.00  60.00  162
 99  \w     27.00 107.00   0.50    0.20    --  100.91-111.00   0.00  160
100  \w     25.00  58.00   0.50    0.20    --  100.91-108.00 -89.25   66
101  \w     60.00 109.00   0.50    0.20    --  100.91-108.00 -89.25   98
102  \w     78.00 108.00   0.50    0.20    --  100.91-111.00-180.00   60
103  \w     22.00  77.00   0.50    0.20    --  100.91 -95.00   0.00  110
104  \w     72.00 106.00   0.50    0.20    --  100.91 -95.00  60.00   68
105  \w     25.00  60.00   0.50    0.20    --  100.91 -95.00  60.00   70
106  \w     37.00 102.00   0.50    0.20    --  100.91 -95.00 150.00  130
107  \w    120.00 145.00   0.50    0.20    --  100.91 178.00  90.00   50
108  \w     73.00 102.00   0.50    0.20    --  100.91 178.00  90.00   58
109  \w     63.00 113.00   0.50    0.20    --  100.91 178.00-180.00  100
;
_diffrn_measurement_device 'four-circle diffractometer'
_diffrn_measurement_device_type 'XtaLAB Synergy, Dualflex, Pilatus 200K'
_diffrn_measurement_method '\w scans'
_diffrn_orient_matrix_type 'CrysAlisPro convention (1999,Acta A55,543-557)'
_diffrn_orient_matrix_UB_11 -0.1349770000
_diffrn_orient_matrix_UB_12 -0.1326951000
_diffrn_orient_matrix_UB_13 0.0073016000
_diffrn_orient_matrix_UB_21 0.1704554000
_diffrn_orient_matrix_UB_22 -0.0748325000
_diffrn_orient_matrix_UB_23 -0.0070392000
_diffrn_orient_matrix_UB_31 0.0413901000
_diffrn_orient_matrix_UB_32 0.0436584000
_diffrn_orient_matrix_UB_33 0.1060212000
_diffrn_radiation_monochromator mirror
_diffrn_radiation_probe x-ray
_diffrn_radiation_type 'Cu K\a'
_diffrn_radiation_wavelength 1.54184
_diffrn_reflns_av_R_equivalents 0.0547
_diffrn_reflns_av_unetI/netI 0.0309
_diffrn_reflns_limit_h_max 8
_diffrn_reflns_limit_h_min -8
_diffrn_reflns_limit_k_max 12
_diffrn_reflns_limit_k_min -12
_diffrn_reflns_limit_l_max 18
_diffrn_reflns_limit_l_min -17
_diffrn_reflns_number 29157
_diffrn_reflns_theta_full 74.0606
_diffrn_reflns_theta_max 74.06
_diffrn_reflns_theta_min 3.06
_diffrn_source 'micro-focus sealed X-ray tube'
_diffrn_source_type 'PhotonJet (Cu) X-ray Source'
_exptl_absorpt_coefficient_mu 9.373
_exptl_absorpt_correction_T_max 1.00000
_exptl_absorpt_correction_T_min 0.76821
_exptl_absorpt_correction_type multi-scan
_exptl_absorpt_process_details
;
CrysAlisPro 1.171.40.84a (Rigaku Oxford Diffraction, 2020)
Empirical absorption correction using spherical harmonics,
implemented in SCALE3 ABSPACK scaling algorithm.
;
_exptl_crystal_colour 'clear orange'
_exptl_crystal_colour_lustre clear
_exptl_crystal_colour_primary orange
_exptl_crystal_density_diffrn 1.6543
_exptl_crystal_description block
_exptl_crystal_F_000 527.3406
_exptl_crystal_size_max 0.14
_exptl_crystal_size_mid 0.1
_exptl_crystal_size_min 0.08
_refine_diff_density_max 0.3844
_refine_diff_density_min -0.5716
_refine_diff_density_rms 0.0825
_refine_ls_d_res_high 0.8017
_refine_ls_d_res_low 14.4646
_refine_ls_extinction_expression Fc^*^=kFc[1+0.001xFc^2^\l^3^/sin(2\q)]^-1/4^
_refine_ls_goodness_of_fit_ref 1.0267
_refine_ls_hydrogen_treatment constr
_refine_ls_matrix_type full
_refine_ls_number_constraints 41
_refine_ls_number_parameters 249
_refine_ls_number_reflns 4084
_refine_ls_number_restraints 0
_refine_ls_restrained_S_all 1.0267
_refine_ls_R_factor_all 0.0248
_refine_ls_R_factor_gt 0.0226
_refine_ls_shift/su_max 0.0004
_refine_ls_shift/su_mean 0.0000
_refine_ls_structure_factor_coef Fsqd
_refine_ls_weighting_details 'w=1/[\s^2^(Fo^2^)+(0.0187P)^2^+0.9765P] where P=(Fo^2^+2Fc^2^)/3'
_refine_ls_weighting_scheme calc
_refine_ls_wR_factor_gt 0.0521
_refine_ls_wR_factor_ref 0.0531
_reflns_Friedel_coverage 0.0
_reflns_limit_h_max 8
_reflns_limit_h_min -8
_reflns_limit_k_max 12
_reflns_limit_k_min -12
_reflns_limit_l_max 18
_reflns_limit_l_min 0
_reflns_number_gt 3811
_reflns_number_total 4084
_reflns_threshold_expression I>=2u(I)
_cod_data_source_file d4dt02733g2.cif
_cod_data_source_block MCR_16
_cod_original_cell_volume 1031.94(4)
_cod_database_code 7717546
_chemical_oxdiff_formula C19H26Cl2N2O2RuS2
_diffrn_oxdiff_digest_frames
;
010e1818e447275f80903ff861b6593d9d083424c16
;
_reflns_odcompleteness_completeness 99.95
_reflns_odcompleteness_iscentric 1
_reflns_odcompleteness_theta 68.13
_olex2_refinement_description
;
1. Fixed Uiso
 At 1.2 times of:
  All C(H) groups, All C(H,H) groups, All N(H) groups
 At 1.5 times of:
  All C(H,H,H) groups
2.a Ternary CH refined with riding coordinates:
 C28(H28)
2.b Secondary CH2 refined with riding coordinates:
 C2(H2a,H2b)
2.c Aromatic/amide H refined with riding coordinates:
 N1(H1), C26(H26), C23(H23), C12(H12), C27(H27), C13(H13), C14(H14), C15(H15),
 C24(H24), C16(H16)
2.d Idealised Me refined as rotating group:
 C3(H3a,H3b,H3c), C21(H21a,H21b,H21c), C29(H29a,H29b,H29c), C30(H30a,H30b,H30c)
;
_olex2_submission_special_instructions 'No special instructions were received'
_oxdiff_exptl_absorpt_empirical_details
;
Empirical correction (ABSPACK) includes:
- Absorption correction using spherical harmonics
- Frame scaling
;
_oxdiff_exptl_absorpt_empirical_full_max 1.483
_oxdiff_exptl_absorpt_empirical_full_min 0.700

loop_
_space_group_symop_id
_space_group_symop_operation_xyz
1 x,y,z
2 -x,-y,-z

loop_
_atom_site_label
_atom_site_type_symbol
_atom_site_fract_x
_atom_site_fract_y
_atom_site_fract_z
_atom_site_U_iso_or_equiv
_atom_site_adp_type
_atom_site_occupancy
_atom_site_refinement_flags_posn
Ru1 Ru 0.56942(2) 0.357456(16) 0.831137(11) 0.01079(6) Uani 1.000000 .
Cl1 Cl 0.26252(7) 0.21469(5) 0.83821(4) 0.01689(11) Uani 1.000000 .
S2 S 0.48330(7) 0.21783(5) 0.59535(4) 0.01458(11) Uani 1.000000 .
S1 S 0.39659(7) 0.53320(5) 0.80778(4) 0.01482(12) Uani 1.000000 .
O1 O 0.6601(2) 0.17059(16) 0.60295(11) 0.0189(3) Uani 1.000000 .
O2 O 0.4429(2) 0.26795(17) 0.51502(10) 0.0200(3) Uani 1.000000 .
N2 N 0.4817(2) 0.33990(18) 0.68895(12) 0.0132(4) Uani 1.000000 .
N1 N 0.2736(3) 0.46016(19) 0.62521(13) 0.0167(4) Uani 1.000000 .
H1 H 0.2868(3) 0.41350(19) 0.56912(13) 0.0201(5) Uiso 1.000000 R
C11 C 0.1420(3) 0.5524(2) 0.63407(15) 0.0150(4) Uani 1.000000 .
C26 C 0.6753(3) 0.3260(2) 0.96109(15) 0.0131(4) Uani 1.000000 .
H26 H 0.6037(3) 0.3027(2) 1.00920(15) 0.0157(5) Uiso 1.000000 R
C22 C 0.8386(3) 0.5038(2) 0.88907(15) 0.0152(4) Uani 1.000000 .
C23 C 0.8759(3) 0.3976(2) 0.81678(16) 0.0168(4) Uani 1.000000 .
H23 H 0.9415(3) 0.4206(2) 0.76692(16) 0.0202(5) Uiso 1.000000 R
C25 C 0.7179(3) 0.2179(2) 0.88877(15) 0.0143(4) Uani 1.000000 .
C12 C 0.2039(3) 0.6930(2) 0.67063(17) 0.0206(5) Uani 1.000000 .
H12 H 0.3354(3) 0.7300(2) 0.69151(17) 0.0248(6) Uiso 1.000000 R
C27 C 0.7371(3) 0.4653(2) 0.96220(15) 0.0145(4) Uani 1.000000 .
H27 H 0.7112(3) 0.5347(2) 1.01208(15) 0.0174(5) Uiso 1.000000 R
C1 C 0.3779(3) 0.4394(2) 0.69540(15) 0.0142(4) Uani 1.000000 .
C13 C 0.0720(4) 0.7787(2) 0.67635(17) 0.0241(5) Uani 1.000000 .
H13 H 0.1126(4) 0.8746(2) 0.70305(17) 0.0289(6) Uiso 1.000000 R
C2 C 0.2923(3) 0.0826(2) 0.60051(16) 0.0188(5) Uani 1.000000 .
H2a H 0.2918(3) 0.0034(2) 0.54748(16) 0.0226(6) Uiso 1.000000 R
H2b H 0.3152(3) 0.0529(2) 0.65786(16) 0.0226(6) Uiso 1.000000 R
C14 C -0.1188(3) 0.7255(2) 0.64336(16) 0.0212(5) Uani 1.000000 .
H14 H -0.2077(3) 0.7851(2) 0.64562(16) 0.0254(6) Uiso 1.000000 R
C15 C -0.1796(3) 0.5849(2) 0.60702(15) 0.0185(5) Uani 1.000000 .
H15 H -0.3106(3) 0.5482(2) 0.58505(15) 0.0222(6) Uiso 1.000000 R
C24 C 0.8172(3) 0.2562(2) 0.81711(15) 0.0157(4) Uani 1.000000 .
H24 H 0.8459(3) 0.1870(2) 0.76796(15) 0.0189(5) Uiso 1.000000 R
C16 C -0.0499(3) 0.4976(2) 0.60263(15) 0.0165(4) Uani 1.000000 .
H16 H -0.0918(3) 0.4013(2) 0.57835(15) 0.0198(5) Uiso 1.000000 R
C3 C 0.0965(3) 0.1222(2) 0.59880(17) 0.0214(5) Uani 1.000000 .
H3a H 0.0718(11) 0.1505(17) 0.5418(6) 0.0321(7) Uiso 1.000000 GR
H3b H -0.0028(4) 0.0431(6) 0.6011(12) 0.0321(7) Uiso 1.000000 GR
H3c H 0.0941(9) 0.1986(12) 0.6523(7) 0.0321(7) Uiso 1.000000 GR
C28 C 0.6468(3) 0.0703(2) 0.89110(17) 0.0207(5) Uani 1.000000 .
H28 H 0.5104(3) 0.0597(2) 0.90644(17) 0.0249(6) Uiso 1.000000 R
C21 C 0.8955(4) 0.6519(2) 0.88731(18) 0.0247(5) Uani 1.000000 .
H21a H 0.869(2) 0.6612(4) 0.8244(3) 0.0370(8) Uiso 1.000000 GR
H21b H 0.8216(19) 0.7069(4) 0.9295(10) 0.0370(8) Uiso 1.000000 GR
H21c H 1.0329(6) 0.6844(6) 0.9069(12) 0.0370(8) Uiso 1.000000 GR
C29 C 0.7670(4) 0.0374(3) 0.96773(19) 0.0291(6) Uani 1.000000 .
H29a H 0.9026(5) 0.0524(19) 0.9557(7) 0.0437(9) Uiso 1.000000 GR
H29b H 0.752(2) 0.0975(14) 1.0275(2) 0.0437(9) Uiso 1.000000 GR
H29c H 0.7231(18) -0.0589(6) 0.9690(9) 0.0437(9) Uiso 1.000000 GR
C30 C 0.6549(5) -0.0325(3) 0.7997(2) 0.0400(7) Uani 1.000000 .
H30a H 0.583(3) -0.0092(14) 0.7501(3) 0.0600(11) Uiso 1.000000 GR
H30b H 0.7890(5) -0.0289(16) 0.7861(8) 0.0600(11) Uiso 1.000000 GR
H30c H 0.598(3) -0.1254(4) 0.8042(5) 0.0600(11) Uiso 1.000000 GR

loop_
_atom_site_aniso_label
_atom_site_aniso_U_11
_atom_site_aniso_U_22
_atom_site_aniso_U_33
_atom_site_aniso_U_12
_atom_site_aniso_U_13
_atom_site_aniso_U_23
Ru1 0.00952(9) 0.01316(9) 0.00956(10) 0.00383(6) 0.00007(6) 0.00151(6)
Cl1 0.0104(2) 0.0211(3) 0.0192(3) 0.00222(19) 0.00115(19) 0.0057(2)
S2 0.0129(2) 0.0188(3) 0.0110(3) 0.0058(2) 0.00023(19) -0.0002(2)
S1 0.0171(3) 0.0159(2) 0.0119(3) 0.0074(2) -0.0005(2) 0.0015(2)
O1 0.0145(8) 0.0252(8) 0.0162(8) 0.0090(6) 0.0013(6) 0.0000(6)
O2 0.0209(8) 0.0290(9) 0.0104(8) 0.0089(7) 0.0012(6) 0.0025(7)
N2 0.0125(9) 0.0170(9) 0.0095(9) 0.0046(7) -0.0004(7) 0.0009(7)
N1 0.0179(9) 0.0221(10) 0.0113(9) 0.0088(8) 0.0002(7) 0.0028(7)
C11 0.0166(11) 0.0200(11) 0.0112(11) 0.0074(9) 0.0014(8) 0.0066(9)
C26 0.0122(10) 0.0174(10) 0.0107(10) 0.0043(8) -0.0010(8) 0.0051(8)
C22 0.0108(10) 0.0164(11) 0.0177(12) 0.0001(8) -0.0048(8) 0.0059(9)
C23 0.0090(10) 0.0273(12) 0.0158(11) 0.0053(9) 0.0004(8) 0.0072(9)
C25 0.0111(10) 0.0154(10) 0.0165(11) 0.0046(8) -0.0058(8) 0.0039(8)
C12 0.0176(11) 0.0228(12) 0.0213(12) 0.0027(9) -0.0023(9) 0.0069(10)
C27 0.0132(10) 0.0159(10) 0.0119(11) 0.0032(8) -0.0043(8) -0.0007(8)
C1 0.0108(10) 0.0159(10) 0.0155(11) 0.0013(8) 0.0017(8) 0.0038(9)
C13 0.0319(13) 0.0162(11) 0.0251(13) 0.0071(10) -0.0009(10) 0.0061(10)
C2 0.0164(11) 0.0176(11) 0.0189(12) 0.0040(9) -0.0009(9) -0.0021(9)
C14 0.0251(12) 0.0256(12) 0.0170(12) 0.0131(10) 0.0017(9) 0.0076(10)
C15 0.0150(11) 0.0299(13) 0.0134(11) 0.0069(9) 0.0022(8) 0.0086(9)
C24 0.0089(10) 0.0239(11) 0.0146(11) 0.0101(8) -0.0008(8) 0.0004(9)
C16 0.0198(11) 0.0190(11) 0.0118(11) 0.0034(9) 0.0022(9) 0.0066(9)
C3 0.0148(11) 0.0237(12) 0.0221(13) 0.0034(9) -0.0002(9) -0.0009(10)
C28 0.0176(11) 0.0156(11) 0.0280(13) 0.0028(9) -0.0046(9) 0.0049(10)
C21 0.0240(12) 0.0203(12) 0.0302(14) -0.0004(10) -0.0062(10) 0.0126(10)
C29 0.0367(15) 0.0176(12) 0.0333(15) 0.0043(10) -0.0089(12) 0.0099(11)
C30 0.060(2) 0.0151(12) 0.0379(17) 0.0074(12) -0.0153(14) -0.0028(11)

loop_
_atom_type_symbol
_atom_type_scat_dispersion_real
_atom_type_scat_dispersion_imag
_atom_type_scat_Cromer_Mann_a1
_atom_type_scat_Cromer_Mann_a2
_atom_type_scat_Cromer_Mann_a3
_atom_type_scat_Cromer_Mann_a4
_atom_type_scat_Cromer_Mann_b1
_atom_type_scat_Cromer_Mann_b2
_atom_type_scat_Cromer_Mann_b3
_atom_type_scat_Cromer_Mann_b4
_atom_type_scat_Cromer_Mann_c
_atom_type_scat_source
_atom_type_scat_dispersion_source
Ru 0.07491 3.26787 19.26740 12.91820 4.86337 1.56756 0.80852 8.43467 24.79970 94.29280 5.37873983383 'International Tables Volume C Table 6.1.1.4 (pp. 500-502)' 'Henke, Gullikson and Davis, At. Data and Nucl. Data Tables, 1993, 54, 2'
C 0.01920 0.00962 2.31000 1.02000 1.58860 0.86500 20.84390 10.20750 0.56870 51.65120 0.215599998832 'International Tables Volume C Table 6.1.1.4 (pp. 500-502)' 'Henke, Gullikson and Davis, At. Data and Nucl. Data Tables, 1993, 54, 2'
Cl 0.36843 0.69943 11.46040 7.19640 6.25560 1.64550 0.01040 1.16620 18.51940 47.77840 -9.55739974976 'International Tables Volume C Table 6.1.1.4 (pp. 500-502)' 'Henke, Gullikson and Davis, At. Data and Nucl. Data Tables, 1993, 54, 2'
H 0.00000 0.00000 0.49300 0.32291 0.14019 0.04081 10.51090 26.12570 3.14236 57.79970 0.0030380000826 'International Tables Volume C Table 6.1.1.4 (pp. 500-502)' 'Henke, Gullikson and Davis, At. Data and Nucl. Data Tables, 1993, 54, 2'
O 0.05239 0.03377 3.04850 2.28680 1.54630 0.86700 13.27710 5.70110 0.32390 32.90890 0.250800013542 'International Tables Volume C Table 6.1.1.4 (pp. 500-502)' 'Henke, Gullikson and Davis, At. Data and Nucl. Data Tables, 1993, 54, 2'
N 0.03256 0.01839 12.21260 3.13220 2.01250 1.16630 0.00570 9.89330 28.99750 0.58260 -11.5290002823 'International Tables Volume C Table 6.1.1.4 (pp. 500-502)' 'Henke, Gullikson and Davis, At. Data and Nucl. Data Tables, 1993, 54, 2'
S 0.33537 0.55136 6.90530 5.20340 1.43790 1.58630 1.46790 22.21510 0.25360 56.17200 0.866900026798 'International Tables Volume C Table 6.1.1.4 (pp. 500-502)' 'Henke, Gullikson and Davis, At. Data and Nucl. Data Tables, 1993, 54, 2'

loop_
_geom_angle_atom_site_label_1
_geom_angle_atom_site_label_2
_geom_angle_atom_site_label_3
_geom_angle
_geom_angle_site_symmetry_1
_geom_angle_site_symmetry_3
_geom_angle_publ_flag
S1 Ru1 Cl1 87.819(18) . . ?
N2 Ru1 Cl1 87.52(5) . . ?
N2 Ru1 S1 66.22(5) . . ?
C26 Ru1 Cl1 90.33(6) . . ?
C26 Ru1 S1 127.72(6) . . ?
C26 Ru1 N2 165.83(7) . . ?
C22 Ru1 Cl1 155.17(6) . . ?
C22 Ru1 S1 94.59(6) . . ?
C22 Ru1 N2 116.06(7) . . ?
C22 Ru1 C26 68.70(8) . . ?
C23 Ru1 Cl1 154.84(6) . . ?
C23 Ru1 S1 116.31(6) . . ?
C23 Ru1 N2 95.59(7) . . ?
C23 Ru1 C26 80.58(8) . . ?
C23 Ru1 C22 37.66(8) . . ?
C25 Ru1 Cl1 90.10(6) . . ?
C25 Ru1 S1 165.86(6) . . ?
C25 Ru1 N2 127.67(7) . . ?
C25 Ru1 C26 38.28(8) . . ?
C25 Ru1 C22 81.56(8) . . ?
C25 Ru1 C23 68.26(8) . . ?
C27 Ru1 Cl1 117.20(6) . . ?
C27 Ru1 S1 100.01(6) . . ?
C27 Ru1 N2 152.07(8) . . ?
C27 Ru1 C26 37.74(8) . . ?
C27 Ru1 C22 38.05(8) . . ?
C27 Ru1 C23 67.90(8) . . ?
C27 Ru1 C25 68.63(8) . . ?
C24 Ru1 Cl1 116.70(6) . . ?
C24 Ru1 S1 152.57(6) . . ?
C24 Ru1 N2 100.85(7) . . ?
C24 Ru1 C26 67.74(8) . . ?
C24 Ru1 C22 68.61(8) . . ?
C24 Ru1 C23 38.19(8) . . ?
C24 Ru1 C25 37.05(8) . . ?
C24 Ru1 C27 80.32(8) . . ?
O2 S2 O1 117.65(9) . . ?
N2 S2 O1 107.23(9) . . ?
N2 S2 O2 108.95(9) . . ?
C2 S2 O1 108.09(10) . . ?
C2 S2 O2 108.86(10) . . ?
C2 S2 N2 105.39(10) . . ?
C1 S1 Ru1 81.64(7) . . ?
S2 N2 Ru1 131.40(10) . . ?
C1 N2 Ru1 102.10(13) . . ?
C1 N2 S2 124.78(15) . . ?
C11 N1 H1 117.43(11) . . ?
C1 N1 H1 117.43(12) . . ?
C1 N1 C11 125.14(19) . . ?
C12 C11 N1 121.3(2) . . ?
C16 C11 N1 118.0(2) . . ?
C16 C11 C12 120.6(2) . . ?
H26 C26 Ru1 128.36(6) . . ?
C25 C26 Ru1 72.90(12) . . ?
C25 C26 H26 119.26(12) . . ?
C27 C26 Ru1 71.79(12) . . ?
C27 C26 H26 119.26(13) . . ?
C27 C26 C25 121.5(2) . . ?
C23 C22 Ru1 70.14(12) . . ?
C27 C22 Ru1 70.30(12) . . ?
C27 C22 C23 117.82(19) . . ?
C21 C22 Ru1 128.67(15) . . ?
C21 C22 C23 121.2(2) . . ?
C21 C22 C27 120.9(2) . . ?
C22 C23 Ru1 72.20(12) . . ?
H23 C23 Ru1 129.28(6) . . ?
H23 C23 C22 119.34(13) . . ?
C24 C23 Ru1 71.66(12) . . ?
C24 C23 C22 121.3(2) . . ?
C24 C23 H23 119.34(13) . . ?
C26 C25 Ru1 68.82(11) . . ?
C24 C25 Ru1 70.47(12) . . ?
C24 C25 C26 117.54(19) . . ?
C28 C25 Ru1 129.65(15) . . ?
C28 C25 C26 119.0(2) . . ?
C28 C25 C24 123.4(2) . . ?
H12 C12 C11 120.33(13) . . ?
C13 C12 C11 119.3(2) . . ?
C13 C12 H12 120.33(14) . . ?
C26 C27 Ru1 70.47(12) . . ?
C22 C27 Ru1 71.65(12) . . ?
C22 C27 C26 120.7(2) . . ?
H27 C27 Ru1 130.98(6) . . ?
H27 C27 C26 119.66(13) . . ?
H27 C27 C22 119.66(12) . . ?
N2 C1 S1 109.57(16) . . ?
N1 C1 S1 125.18(17) . . ?
N1 C1 N2 125.2(2) . . ?
H13 C13 C12 119.78(14) . . ?
C14 C13 C12 120.4(2) . . ?
C14 C13 H13 119.78(14) . . ?
H2a C2 S2 108.88(8) . . ?
H2b C2 S2 108.88(8) . . ?
H2b C2 H2a 107.7 . . ?
C3 C2 S2 113.44(16) . . ?
C3 C2 H2a 108.88(12) . . ?
C3 C2 H2b 108.88(13) . . ?
H14 C14 C13 120.09(14) . . ?
C15 C14 C13 119.8(2) . . ?
C15 C14 H14 120.09(13) . . ?
H15 C15 C14 119.84(13) . . ?
C16 C15 C14 120.3(2) . . ?
C16 C15 H15 119.84(14) . . ?
C23 C24 Ru1 70.15(12) . . ?
C25 C24 Ru1 72.49(12) . . ?
C25 C24 C23 121.1(2) . . ?
H24 C24 Ru1 130.64(6) . . ?
H24 C24 C23 119.45(13) . . ?
H24 C24 C25 119.45(13) . . ?
C15 C16 C11 119.4(2) . . ?
H16 C16 C11 120.30(13) . . ?
H16 C16 C15 120.30(14) . . ?
H3a C3 C2 109.5 . . ?
H3b C3 C2 109.5 . . ?
H3b C3 H3a 109.5 . . ?
H3c C3 C2 109.5 . . ?
H3c C3 H3a 109.5 . . ?
H3c C3 H3b 109.5 . . ?
H28 C28 C25 108.35(12) . . ?
C29 C28 C25 108.97(18) . . ?
C29 C28 H28 108.35(14) . . ?
C30 C28 C25 113.4(2) . . ?
C30 C28 H28 108.35(16) . . ?
C30 C28 C29 109.3(2) . . ?
H21a C21 C22 109.5 . . ?
H21b C21 C22 109.5 . . ?
H21b C21 H21a 109.5 . . ?
H21c C21 C22 109.5 . . ?
H21c C21 H21a 109.5 . . ?
H21c C21 H21b 109.5 . . ?
H29a C29 C28 109.5 . . ?
H29b C29 C28 109.5 . . ?
H29b C29 H29a 109.5 . . ?
H29c C29 C28 109.5 . . ?
H29c C29 H29a 109.5 . . ?
H29c C29 H29b 109.5 . . ?
H30a C30 C28 109.5 . . ?
H30b C30 C28 109.5 . . ?
H30b C30 H30a 109.5 . . ?
H30c C30 C28 109.5 . . ?
H30c C30 H30a 109.5 . . ?
H30c C30 H30b 109.5 . . ?

loop_
_geom_bond_atom_site_label_1
_geom_bond_atom_site_label_2
_geom_bond_distance
_geom_bond_site_symmetry_2
_geom_bond_publ_flag
Ru1 Cl1 2.4151(5) . ?
Ru1 S1 2.4298(5) . ?
Ru1 N2 2.1435(18) . ?
Ru1 C26 2.165(2) . ?
Ru1 C22 2.200(2) . ?
Ru1 C23 2.173(2) . ?
Ru1 C25 2.219(2) . ?
Ru1 C27 2.182(2) . ?
Ru1 C24 2.193(2) . ?
S2 O1 1.4342(15) . ?
S2 O2 1.4478(16) . ?
S2 N2 1.6420(18) . ?
S2 C2 1.769(2) . ?
S1 C1 1.712(2) . ?
N2 C1 1.349(3) . ?
N1 H1 0.8800 . ?
N1 C11 1.433(3) . ?
N1 C1 1.336(3) . ?
C11 C12 1.390(3) . ?
C11 C16 1.391(3) . ?
C26 H26 0.9500 . ?
C26 C25 1.439(3) . ?
C26 C27 1.406(3) . ?
C22 C23 1.412(3) . ?
C22 C27 1.429(3) . ?
C22 C21 1.498(3) . ?
C23 H23 0.9500 . ?
C23 C24 1.429(3) . ?
C25 C24 1.402(3) . ?
C25 C28 1.508(3) . ?
C12 H12 0.9500 . ?
C12 C13 1.387(3) . ?
C27 H27 0.9500 . ?
C13 H13 0.9500 . ?
C13 C14 1.386(3) . ?
C2 H2a 0.9900 . ?
C2 H2b 0.9900 . ?
C2 C3 1.520(3) . ?
C14 H14 0.9500 . ?
C14 C15 1.388(3) . ?
C15 H15 0.9500 . ?
C15 C16 1.387(3) . ?
C24 H24 0.9500 . ?
C16 H16 0.9500 . ?
C3 H3a 0.9800 . ?
C3 H3b 0.9800 . ?
C3 H3c 0.9800 . ?
C28 H28 1.0000 . ?
C28 C29 1.533(3) . ?
C28 C30 1.525(4) . ?
C21 H21a 0.9800 . ?
C21 H21b 0.9800 . ?
C21 H21c 0.9800 . ?
C29 H29a 0.9800 . ?
C29 H29b 0.9800 . ?
C29 H29c 0.9800 . ?
C30 H30a 0.9800 . ?
C30 H30b 0.9800 . ?
C30 H30c 0.9800 . ?
